data_1512182
loop_
_publ_author_name
'Li, Deng Yuan'
'Shang, Xue Song'
'Chen, Guo Rong'
'Liu, Pei Nian'

_publ_section_title
;
 Solvent-switched benzylic methylene functionalization: addition,
 ring-opening, cyclization, and unexpected cleavage of C-o and C-C bonds.
;
_journal_issue 15
_journal_name_full 'Organic letters'
_journal_page_first 3848
_journal_page_last 3851
_journal_paper_doi 10.1021/ol401470y
_journal_volume 15
_journal_year 2013
_chemical_formula_sum 'C27 H25 N O'
_chemical_formula_weight 379.48
_chemical_name_systematic
; 
 ? 
;
_space_group_IT_number 14
_symmetry_cell_setting monoclinic
_symmetry_space_group_name_Hall '-P 2ybc'
_symmetry_space_group_name_H-M 'P 1 21/c 1'
_atom_sites_solution_hydrogens geom
_atom_sites_solution_primary direct
_atom_sites_solution_secondary difmap
_audit_creation_method SHELXL-97
_cell_angle_alpha 90.00
_cell_angle_beta 102.571(6)
_cell_angle_gamma 90.00
_cell_formula_units_Z 4
_cell_length_a 8.4778(18)
_cell_length_b 17.232(4)
_cell_length_c 15.832(3)
_cell_measurement_reflns_used 1228
_cell_measurement_temperature 293(2)
_cell_measurement_theta_max 38.381
_cell_measurement_theta_min 4.923
_cell_volume 2257.4(8)
_computing_cell_refinement 'Bruker SMART'
_computing_data_collection 'Bruker SMART'
_computing_data_reduction 'Bruker SHELXTL'
_computing_molecular_graphics 'Bruker SHELXTL'
_computing_publication_material 'Bruker SHELXTL'
_computing_structure_refinement 'SHELXL-97 (Sheldrick, 1997)'
_computing_structure_solution 'SHELXS-97 (Sheldrick, 1990)'
_diffrn_ambient_temperature 293(2)
_diffrn_measured_fraction_theta_full 0.995
_diffrn_measured_fraction_theta_max 0.995
_diffrn_measurement_device_type 'CCD area detector'
_diffrn_measurement_method 'phi and omega scans'
_diffrn_radiation_monochromator graphite
_diffrn_radiation_source 'fine-focus sealed tube'
_diffrn_radiation_type MoK\a
_diffrn_radiation_wavelength 0.71073
_diffrn_reflns_av_R_equivalents 0.0000
_diffrn_reflns_av_sigmaI/netI 0.0454
_diffrn_reflns_limit_h_max 10
_diffrn_reflns_limit_h_min -10
_diffrn_reflns_limit_k_max 20
_diffrn_reflns_limit_k_min 0
_diffrn_reflns_limit_l_max 19
_diffrn_reflns_limit_l_min 0
_diffrn_reflns_number 4188
_diffrn_reflns_theta_full 25.50
_diffrn_reflns_theta_max 25.50
_diffrn_reflns_theta_min 1.77
_exptl_absorpt_coefficient_mu 0.067
_exptl_absorpt_correction_T_max 1.0000
_exptl_absorpt_correction_T_min 0.0921
_exptl_absorpt_correction_type empirical
_exptl_absorpt_process_details sadabs
_exptl_crystal_colour green
_exptl_crystal_density_diffrn 1.117
_exptl_crystal_density_method 'not measured'
_exptl_crystal_description prismatic
_exptl_crystal_F_000 808
_exptl_crystal_size_max 0.165
_exptl_crystal_size_mid 0.133
_exptl_crystal_size_min 0.089
_platon_squeeze_details
;
;
_refine_diff_density_max 0.712
_refine_diff_density_min -0.444
_refine_diff_density_rms 0.198
_refine_ls_extinction_method none
_refine_ls_goodness_of_fit_ref 0.978
_refine_ls_hydrogen_treatment constr
_refine_ls_matrix_type full
_refine_ls_number_parameters 262
_refine_ls_number_reflns 4188
_refine_ls_number_restraints 0
_refine_ls_restrained_S_all 0.978
_refine_ls_R_factor_all 0.1472
_refine_ls_R_factor_gt 0.0974
_refine_ls_shift/su_max 0.000
_refine_ls_shift/su_mean 0.000
_refine_ls_structure_factor_coef Fsqd
_refine_ls_weighting_details 'calc w=1/[\s^2^(Fo^2^)+(0.1847P)^2^+0.0000P] where P=(Fo^2^+2Fc^2^)/3'
_refine_ls_weighting_scheme calc
_refine_ls_wR_factor_gt 0.2471
_refine_ls_wR_factor_ref 0.2861
_reflns_number_gt 2270
_reflns_number_total 4188
_reflns_threshold_expression >2sigma(I)
_cod_data_source_file ol401470y_si_002.cif
_cod_data_source_block cd212671
_cod_depositor_comments
;
The following automatic conversions were performed:

'_symmetry_cell_setting' value 'Monoclinic' changed to 'monoclinic'
according to /home/saulius/struct/CIF-dictionaries/cif_core.dic
dictionary named 'cif_core.dic' version 2.4.2 from 2011-04-26.

Automatic conversion script
Id: cif_fix_values 1891 2012-01-12 08:04:46Z andrius 
;
_cod_original_sg_symbol_H-M P2(1)/c
_cod_database_code 1512182

loop_
_symmetry_equiv_pos_as_xyz
'x, y, z'
'-x, y+1/2, -z+1/2'
'-x, -y, -z'
'x, -y-1/2, z-1/2'

loop_
_atom_site_label
_atom_site_type_symbol
_atom_site_fract_x
_atom_site_fract_y
_atom_site_fract_z
_atom_site_U_iso_or_equiv
_atom_site_adp_type
_atom_site_occupancy
_atom_site_symmetry_multiplicity
_atom_site_calc_flag
_atom_site_refinement_flags
N1 N -0.4758(4) 0.87297(15) 0.85624(18) 0.0587(8) Uani 1 1 d .
O1 O 0.2822(3) 0.73611(12) 0.99726(13) 0.0541(6) Uani 1 1 d .
C1 C 0.1656(4) 0.84627(19) 1.0545(2) 0.0572(9) Uani 1 1 d .
H1 H 0.1896 0.8853 1.0959 0.069 Uiso 1 1 calc R
C2 C 0.2901(4) 0.79860(19) 1.0531(2) 0.0522(8) Uani 1 1 d .
C3 C 0.4529(4) 0.8015(2) 1.1051(2) 0.0560(9) Uani 1 1 d .
C4 C 0.5265(5) 0.8521(2) 1.1717(2) 0.0632(10) Uani 1 1 d .
H4 H 0.4681 0.8918 1.1904 0.076 Uiso 1 1 calc R
C5 C 0.6875(5) 0.8411(2) 1.2086(3) 0.0697(11) Uani 1 1 d .
H5 H 0.7397 0.8743 1.2521 0.084 Uiso 1 1 calc R
C6 C 0.7728(5) 0.7806(2) 1.1811(3) 0.0750(12) Uani 1 1 d .
H6 H 0.8819 0.7746 1.2064 0.090 Uiso 1 1 calc R
C7 C 0.7020(5) 0.7300(2) 1.1185(2) 0.0665(10) Uani 1 1 d .
H7 H 0.7601 0.6889 1.1021 0.080 Uiso 1 1 calc R
C8 C 0.5406(4) 0.74123(19) 1.0796(2) 0.0535(8) Uani 1 1 d .
C9 C 0.4310(4) 0.69961(19) 1.0119(2) 0.0517(8) Uani 1 1 d .
C10 C 0.4604(4) 0.6366(2) 0.9672(2) 0.0599(10) Uani 1 1 d .
H10 H 0.5638 0.6164 0.9862 0.072 Uiso 1 1 calc R
C11 C 0.3630(4) 0.59396(18) 0.8955(2) 0.0505(8) Uani 1 1 d .
C12 C 0.4195(5) 0.5230(2) 0.8717(2) 0.0652(10) Uani 1 1 d .
H12 H 0.5178 0.5040 0.9027 0.078 Uiso 1 1 calc R
C13 C 0.3335(6) 0.4803(2) 0.8036(3) 0.0729(11) Uani 1 1 d .
H13 H 0.3733 0.4327 0.7899 0.087 Uiso 1 1 calc R
C14 C 0.1913(5) 0.5072(2) 0.7563(3) 0.0680(11) Uani 1 1 d .
H14 H 0.1341 0.4787 0.7097 0.082 Uiso 1 1 calc R
C15 C 0.1320(5) 0.5777(2) 0.7781(3) 0.0687(11) Uani 1 1 d .
H15 H 0.0338 0.5963 0.7465 0.082 Uiso 1 1 calc R
C16 C 0.2171(4) 0.6199(2) 0.8456(2) 0.0593(9) Uani 1 1 d .
H16 H 0.1762 0.6674 0.8587 0.071 Uiso 1 1 calc R
C17 C 0.0023(4) 0.84885(19) 1.0046(2) 0.0531(9) Uani 1 1 d .
C18 C -0.0696(4) 0.7925(2) 0.9444(2) 0.0615(10) Uani 1 1 d .
H18 H -0.0098 0.7492 0.9354 0.074 Uiso 1 1 calc R
C19 C -0.2256(5) 0.7996(2) 0.8984(2) 0.0625(10) Uani 1 1 d .
H19 H -0.2692 0.7605 0.8600 0.075 Uiso 1 1 calc R
C20 C -0.3219(4) 0.86385(18) 0.9074(2) 0.0517(8) Uani 1 1 d .
C21 C -0.2539(5) 0.9177(2) 0.9682(2) 0.0675(11) Uani 1 1 d .
H21 H -0.3146 0.9603 0.9782 0.081 Uiso 1 1 calc R
C22 C -0.0959(5) 0.9098(2) 1.0152(2) 0.0664(11) Uani 1 1 d .
H22 H -0.0546 0.9477 1.0558 0.080 Uiso 1 1 calc R
C23 C -0.5555(5) 0.8059(2) 0.8077(2) 0.0672(10) Uani 1 1 d .
H23A H -0.5795 0.7681 0.8486 0.081 Uiso 1 1 calc R
H23B H -0.4806 0.7820 0.7772 0.081 Uiso 1 1 calc R
C24 C -0.7061(5) 0.8243(3) 0.7447(3) 0.0789(12) Uani 1 1 d .
H24A H -0.6782 0.8500 0.6954 0.095 Uiso 1 1 calc R
H24B H -0.7596 0.7760 0.7242 0.095 Uiso 1 1 calc R
C25 C -0.8205(5) 0.8734(3) 0.7772(3) 0.0841(13) Uani 1 1 d .
H25A H -0.8684 0.8441 0.8176 0.101 Uiso 1 1 calc R
H25B H -0.9066 0.8895 0.7294 0.101 Uiso 1 1 calc R
C26 C -0.7369(6) 0.9435(3) 0.8216(3) 0.0888(14) Uani 1 1 d .
H26A H -0.7147 0.9788 0.7779 0.107 Uiso 1 1 calc R
H26B H -0.8098 0.9697 0.8516 0.107 Uiso 1 1 calc R
C27 C -0.5846(5) 0.9275(2) 0.8839(2) 0.0684(11) Uani 1 1 d .
H27A H -0.5277 0.9763 0.8979 0.082 Uiso 1 1 calc R
H27B H -0.6106 0.9080 0.9367 0.082 Uiso 1 1 calc R

loop_
_atom_site_aniso_label
_atom_site_aniso_U_11
_atom_site_aniso_U_22
_atom_site_aniso_U_33
_atom_site_aniso_U_23
_atom_site_aniso_U_13
_atom_site_aniso_U_12
N1 0.0626(19) 0.0467(15) 0.0651(17) -0.0052(14) 0.0102(15) 0.0123(14)
O1 0.0549(14) 0.0537(13) 0.0535(12) -0.0020(11) 0.0111(11) 0.0031(11)
C1 0.071(2) 0.0514(19) 0.0505(18) -0.0082(16) 0.0164(18) 0.0013(18)
C2 0.062(2) 0.0479(18) 0.0466(17) 0.0009(14) 0.0128(16) -0.0024(16)
C3 0.062(2) 0.057(2) 0.0486(18) 0.0041(16) 0.0109(17) -0.0088(18)
C4 0.071(3) 0.056(2) 0.061(2) 0.0012(17) 0.0096(19) -0.0105(19)
C5 0.069(3) 0.064(2) 0.068(2) 0.0018(19) -0.002(2) -0.015(2)
C6 0.064(3) 0.086(3) 0.068(2) 0.012(2) -0.001(2) -0.018(2)
C7 0.063(2) 0.069(2) 0.066(2) 0.0035(19) 0.0100(19) -0.0020(19)
C8 0.052(2) 0.0529(19) 0.0557(18) 0.0089(16) 0.0121(16) 0.0001(16)
C9 0.053(2) 0.0530(19) 0.0482(17) 0.0026(15) 0.0095(15) 0.0026(16)
C10 0.056(2) 0.061(2) 0.062(2) 0.0048(17) 0.0110(18) 0.0145(18)
C11 0.0502(19) 0.0486(18) 0.0546(19) 0.0013(15) 0.0157(16) 0.0042(16)
C12 0.066(2) 0.060(2) 0.068(2) -0.0033(18) 0.011(2) 0.0163(19)
C13 0.086(3) 0.056(2) 0.079(3) -0.007(2) 0.023(2) 0.010(2)
C14 0.079(3) 0.062(2) 0.067(2) -0.0053(19) 0.024(2) -0.008(2)
C15 0.059(2) 0.069(2) 0.075(2) 0.001(2) 0.009(2) -0.001(2)
C16 0.055(2) 0.0524(19) 0.070(2) -0.0040(17) 0.0119(18) 0.0073(17)
C17 0.064(2) 0.0522(19) 0.0458(17) -0.0008(15) 0.0176(17) 0.0000(17)
C18 0.058(2) 0.054(2) 0.071(2) -0.0088(17) 0.0118(19) 0.0096(17)
C19 0.068(2) 0.054(2) 0.064(2) -0.0153(17) 0.0122(19) 0.0025(18)
C20 0.059(2) 0.0438(17) 0.0524(18) 0.0021(15) 0.0123(17) 0.0063(16)
C21 0.077(3) 0.057(2) 0.067(2) -0.0183(18) 0.012(2) 0.0181(19)
C22 0.077(3) 0.055(2) 0.064(2) -0.0189(17) 0.010(2) 0.0108(19)
C23 0.077(3) 0.056(2) 0.066(2) -0.0075(18) 0.011(2) 0.007(2)
C24 0.069(3) 0.079(3) 0.083(3) -0.021(2) 0.005(2) 0.014(2)
C25 0.060(2) 0.094(3) 0.097(3) -0.014(3) 0.017(2) 0.005(2)
C26 0.081(3) 0.075(3) 0.106(3) -0.016(2) 0.011(3) 0.026(2)
C27 0.071(2) 0.064(2) 0.071(2) -0.0100(19) 0.019(2) 0.015(2)

loop_
_atom_type_symbol
_atom_type_description
_atom_type_scat_dispersion_real
_atom_type_scat_dispersion_imag
_atom_type_scat_source
C C 0.0033 0.0016 'International Tables Vol C Tables 4.2.6.8 and 6.1.1.4'
H H 0.0000 0.0000 'International Tables Vol C Tables 4.2.6.8 and 6.1.1.4'
N N 0.0061 0.0033 'International Tables Vol C Tables 4.2.6.8 and 6.1.1.4'
O O 0.0106 0.0060 'International Tables Vol C Tables 4.2.6.8 and 6.1.1.4'

loop_
_geom_angle_atom_site_label_1
_geom_angle_atom_site_label_2
_geom_angle_atom_site_label_3
_geom_angle
C20 N1 C27 118.5(3)
C20 N1 C23 118.9(3)
C27 N1 C23 114.7(3)
C9 O1 C2 109.3(3)
C2 C1 C17 132.6(3)
C2 C1 H1 113.7
C17 C1 H1 113.7
C1 C2 O1 123.9(3)
C1 C2 C3 128.8(3)
O1 C2 C3 107.3(3)
C8 C3 C4 120.2(3)
C8 C3 C2 108.3(3)
C4 C3 C2 131.4(3)
C5 C4 C3 118.1(4)
C5 C4 H4 121.0
C3 C4 H4 121.0
C4 C5 C6 120.4(4)
C4 C5 H5 119.8
C6 C5 H5 119.8
C7 C6 C5 122.2(4)
C7 C6 H6 118.9
C5 C6 H6 118.9
C6 C7 C8 118.1(4)
C6 C7 H7 121.0
C8 C7 H7 121.0
C7 C8 C3 121.1(3)
C7 C8 C9 132.2(3)
C3 C8 C9 106.7(3)
C10 C9 O1 123.0(3)
C10 C9 C8 128.7(3)
O1 C9 C8 108.3(3)
C9 C10 C11 132.8(3)
C9 C10 H10 113.6
C11 C10 H10 113.6
C16 C11 C12 116.4(3)
C16 C11 C10 124.5(3)
C12 C11 C10 119.1(3)
C13 C12 C11 121.8(4)
C13 C12 H12 119.1
C11 C12 H12 119.1
C14 C13 C12 120.3(4)
C14 C13 H13 119.8
C12 C13 H13 119.8
C13 C14 C15 119.4(4)
C13 C14 H14 120.3
C15 C14 H14 120.3
C16 C15 C14 120.2(4)
C16 C15 H15 119.9
C14 C15 H15 119.9
C15 C16 C11 121.9(3)
C15 C16 H16 119.0
C11 C16 H16 119.0
C22 C17 C18 115.3(3)
C22 C17 C1 119.6(3)
C18 C17 C1 125.2(3)
C19 C18 C17 121.7(3)
C19 C18 H18 119.2
C17 C18 H18 119.2
C18 C19 C20 122.3(3)
C18 C19 H19 118.9
C20 C19 H19 118.9
C21 C20 N1 122.1(3)
C21 C20 C19 116.1(3)
N1 C20 C19 121.7(3)
C20 C21 C22 121.3(3)
C20 C21 H21 119.4
C22 C21 H21 119.4
C17 C22 C21 123.3(3)
C17 C22 H22 118.4
C21 C22 H22 118.4
N1 C23 C24 114.7(3)
N1 C23 H23A 108.6
C24 C23 H23A 108.6
N1 C23 H23B 108.6
C24 C23 H23B 108.6
H23A C23 H23B 107.6
C25 C24 C23 115.4(4)
C25 C24 H24A 108.4
C23 C24 H24A 108.4
C25 C24 H24B 108.4
C23 C24 H24B 108.4
H24A C24 H24B 107.5
C24 C25 C26 110.4(4)
C24 C25 H25A 109.6
C26 C25 H25A 109.6
C24 C25 H25B 109.6
C26 C25 H25B 109.6
H25A C25 H25B 108.1
C27 C26 C25 115.0(4)
C27 C26 H26A 108.5
C25 C26 H26A 108.5
C27 C26 H26B 108.5
C25 C26 H26B 108.5
H26A C26 H26B 107.5
N1 C27 C26 116.2(3)
N1 C27 H27A 108.2
C26 C27 H27A 108.2
N1 C27 H27B 108.2
C26 C27 H27B 108.2
H27A C27 H27B 107.4

loop_
_geom_bond_atom_site_label_1
_geom_bond_atom_site_label_2
_geom_bond_distance
N1 C20 1.386(4)
N1 C27 1.450(4)
N1 C23 1.468(4)
O1 C9 1.383(4)
O1 C2 1.386(4)
C1 C2 1.341(5)
C1 C17 1.437(5)
C1 H1 0.9300
C2 C3 1.446(5)
C3 C8 1.387(5)
C3 C4 1.406(5)
C4 C5 1.376(5)
C4 H4 0.9300
C5 C6 1.391(6)
C5 H5 0.9300
C6 C7 1.358(5)
C6 H6 0.9300
C7 C8 1.386(5)
C7 H7 0.9300
C8 C9 1.448(5)
C9 C10 1.348(5)
C10 C11 1.450(5)
C10 H10 0.9300
C11 C16 1.389(5)
C11 C12 1.395(5)
C12 C13 1.376(5)
C12 H12 0.9300
C13 C14 1.355(6)
C13 H13 0.9300
C14 C15 1.387(5)
C14 H14 0.9300
C15 C16 1.362(5)
C15 H15 0.9300
C16 H16 0.9300
C17 C22 1.373(5)
C17 C18 1.403(5)
C18 C19 1.369(5)
C18 H18 0.9300
C19 C20 1.400(5)
C19 H19 0.9300
C20 C21 1.371(5)
C21 C22 1.390(5)
C21 H21 0.9300
C22 H22 0.9300
C23 C24 1.473(5)
C23 H23A 0.9700
C23 H23B 0.9700
C24 C25 1.463(6)
C24 H24A 0.9700
C24 H24B 0.9700
C25 C26 1.496(6)
C25 H25A 0.9700
C25 H25B 0.9700
C26 C27 1.470(6)
C26 H26A 0.9700
C26 H26B 0.9700
C27 H27A 0.9700
C27 H27B 0.9700

loop_
_geom_torsion_atom_site_label_1
_geom_torsion_atom_site_label_2
_geom_torsion_atom_site_label_3
_geom_torsion_atom_site_label_4
_geom_torsion
C17 C1 C2 O1 -0.4(6)
C17 C1 C2 C3 178.4(3)
C9 O1 C2 C1 179.4(3)
C9 O1 C2 C3 0.3(3)
C1 C2 C3 C8 -178.7(3)
O1 C2 C3 C8 0.2(3)
C1 C2 C3 C4 1.7(6)
O1 C2 C3 C4 -179.3(3)
C8 C3 C4 C5 1.8(5)
C2 C3 C4 C5 -178.7(3)
C3 C4 C5 C6 -1.1(5)
C4 C5 C6 C7 -0.8(6)
C5 C6 C7 C8 1.9(6)
C6 C7 C8 C3 -1.2(5)
C6 C7 C8 C9 179.3(4)
C4 C3 C8 C7 -0.7(5)
C2 C3 C8 C7 179.8(3)
C4 C3 C8 C9 178.9(3)
C2 C3 C8 C9 -0.7(4)
C2 O1 C9 C10 179.9(3)
C2 O1 C9 C8 -0.8(3)
C7 C8 C9 C10 -0.3(6)
C3 C8 C9 C10 -179.8(3)
C7 C8 C9 O1 -179.6(3)
C3 C8 C9 O1 0.9(3)
O1 C9 C10 C11 3.6(6)
C8 C9 C10 C11 -175.6(3)
C9 C10 C11 C16 12.2(6)
C9 C10 C11 C12 -170.0(4)
C16 C11 C12 C13 -1.2(5)
C10 C11 C12 C13 -179.2(3)
C11 C12 C13 C14 1.2(6)
C12 C13 C14 C15 -1.0(6)
C13 C14 C15 C16 0.9(6)
C14 C15 C16 C11 -1.0(6)
C12 C11 C16 C15 1.1(5)
C10 C11 C16 C15 179.0(4)
C2 C1 C17 C22 -173.9(4)
C2 C1 C17 C18 6.8(6)
C22 C17 C18 C19 1.5(5)
C1 C17 C18 C19 -179.2(3)
C17 C18 C19 C20 1.2(6)
C27 N1 C20 C21 -18.3(5)
C23 N1 C20 C21 -165.7(3)
C27 N1 C20 C19 163.1(3)
C23 N1 C20 C19 15.6(5)
C18 C19 C20 C21 -3.2(5)
C18 C19 C20 N1 175.5(3)
N1 C20 C21 C22 -176.1(3)
C19 C20 C21 C22 2.6(6)
C18 C17 C22 C21 -2.1(6)
C1 C17 C22 C21 178.5(4)
C20 C21 C22 C17 0.0(6)
C20 N1 C23 C24 -170.4(3)
C27 N1 C23 C24 40.9(5)
N1 C23 C24 C25 -47.6(5)
C23 C24 C25 C26 49.8(6)
C24 C25 C26 C27 -47.7(6)
C20 N1 C27 C26 171.4(4)
C23 N1 C27 C26 -39.8(5)
C25 C26 C27 N1 44.1(6)

loop_
_platon_squeeze_void_nr
_platon_squeeze_void_average_x
_platon_squeeze_void_average_y
_platon_squeeze_void_average_z
_platon_squeeze_void_volume
_platon_squeeze_void_count_electrons
_platon_squeeze_void_content
1 0.000 0.500 0.000 179 62 ' '
2 0.000 0.000 0.500 179 62 ' '
